data_4517978
loop_
_publ_author_name
'Astaf&#x2019;eva, Tatiana V.'
'Arsenyev, Maxim V.'
'Rumyantcev, Roman V.'
'Fukin, Georgy K.'
'Cherkasov, Vladimir K.'
'Poddel&#x2019;sky, Andrey I.'

_publ_section_title
;
 Imine-Based Catechols and o-Benzoquinones: Synthesis, Structure, and
 Features of Redox Behavior
;
_journal_name_full 'ACS Omega'
_journal_paper_doi 10.1021/acsomega.0c02277
_journal_year 2020
_chemical_formula_sum 'C21 H26 N2 O4'
_chemical_formula_weight 370.44
_space_group_crystal_system triclinic
_space_group_IT_number 2
_space_group_name_Hall '-P 1'
_space_group_name_H-M_alt 'P -1'
_atom_sites_solution_hydrogens mixed
_atom_sites_solution_primary dual
_atom_sites_solution_secondary difmap
_audit_creation_method SHELXL-2014/7
_cell_angle_alpha 103.003(2)
_cell_angle_beta 90.612(2)
_cell_angle_gamma 101.395(2)
_cell_formula_units_Z 2
_cell_length_a 5.8795(3)
_cell_length_b 9.8860(5)
_cell_length_c 17.5739(9)
_cell_measurement_reflns_used 9872
_cell_measurement_temperature 100(2)
_cell_measurement_theta_max 30.12
_cell_measurement_theta_min 2.70
_cell_volume 974.04(9)
_computing_cell_refinement 'Saint 8.37a'
_computing_data_collection APEX3
_computing_data_reduction 'Saint 8.37a'
_computing_structure_refinement 'SHELXL-2014/7 (Sheldrick, 2014)'
_computing_structure_solution 'SHELXT 2014/5'
_diffrn_ambient_temperature 100(2)
_diffrn_measured_fraction_theta_full 0.997
_diffrn_measured_fraction_theta_max 0.992
_diffrn_measurement_device_type 'Bruker D8 Quest (CMOS)'
_diffrn_measurement_method '\w scans'
_diffrn_radiation_type MoK\a
_diffrn_radiation_wavelength 0.71073
_diffrn_reflns_av_R_equivalents 0.0290
_diffrn_reflns_av_unetI/netI 0.0372
_diffrn_reflns_Laue_measured_fraction_full 0.997
_diffrn_reflns_Laue_measured_fraction_max 0.992
_diffrn_reflns_limit_h_max 7
_diffrn_reflns_limit_h_min -7
_diffrn_reflns_limit_k_max 13
_diffrn_reflns_limit_k_min -13
_diffrn_reflns_limit_l_max 23
_diffrn_reflns_limit_l_min -23
_diffrn_reflns_number 14656
_diffrn_reflns_point_group_measured_fraction_full 0.997
_diffrn_reflns_point_group_measured_fraction_max 0.992
_diffrn_reflns_theta_full 25.242
_diffrn_reflns_theta_max 28.801
_diffrn_reflns_theta_min 2.383
_diffrn_source 'microfocus tube'
_exptl_absorpt_coefficient_mu 0.088
_exptl_absorpt_correction_T_max 0.960
_exptl_absorpt_correction_T_min 0.740
_exptl_absorpt_correction_type multi-scan
_exptl_absorpt_process_details SADABS
_exptl_crystal_colour orange
_exptl_crystal_density_diffrn 1.263
_exptl_crystal_description stick
_exptl_crystal_F_000 396
_exptl_crystal_size_max 0.500
_exptl_crystal_size_mid 0.050
_exptl_crystal_size_min 0.050
_refine_diff_density_max 0.347
_refine_diff_density_min -0.237
_refine_diff_density_rms 0.050
_refine_ls_extinction_method none
_refine_ls_goodness_of_fit_ref 1.026
_refine_ls_hydrogen_treatment mixed
_refine_ls_matrix_type full
_refine_ls_number_parameters 258
_refine_ls_number_reflns 5029
_refine_ls_number_restraints 0
_refine_ls_restrained_S_all 1.026
_refine_ls_R_factor_all 0.0558
_refine_ls_R_factor_gt 0.0427
_refine_ls_shift/su_max 0.000
_refine_ls_shift/su_mean 0.000
_refine_ls_structure_factor_coef Fsqd
_refine_ls_weighting_details 'w=1/[\s^2^(Fo^2^)+(0.0722P)^2^+0.2110P] where P=(Fo^2^+2Fc^2^)/3'
_refine_ls_weighting_scheme calc
_refine_ls_wR_factor_gt 0.1164
_refine_ls_wR_factor_ref 0.1253
_reflns_Friedel_coverage 0.000
_reflns_number_gt 4067
_reflns_number_total 5029
_reflns_threshold_expression 'I > 2\s(I)'
_cod_data_source_file ao0c02277_si_001.cif
_cod_data_source_block 7
_cod_database_code 4517978
_shelx_shelxl_version_number 2014/7
_shelx_space_group_comment
;
The symmetry employed for this shelxl refinement is uniquely defined
by the following loop, which should always be used as a source of
symmetry information in preference to the above space-group names.
They are only intended as comments.
;
_shelx_estimated_absorpt_t_min 0.957
_shelx_estimated_absorpt_t_max 0.996

loop_
_space_group_symop_operation_xyz
'x, y, z'
'-x, -y, -z'

loop_
_atom_site_label
_atom_site_type_symbol
_atom_site_fract_x
_atom_site_fract_y
_atom_site_fract_z
_atom_site_U_iso_or_equiv
_atom_site_adp_type
_atom_site_occupancy
_atom_site_site_symmetry_order
_atom_site_calc_flag
_atom_site_refinement_flags_posn
_atom_site_refinement_flags_adp
_atom_site_refinement_flags_occupancy
_atom_site_disorder_assembly
_atom_site_disorder_group
O1 O 0.42063(16) 0.37982(9) 0.35613(5) 0.01964(19) Uani 1 1 d . . . . .
H1 H 0.343(4) 0.449(2) 0.3828(13) 0.061(6) Uiso 1 1 d . . . . .
O2 O 0.61981(17) 0.20783(9) 0.25618(5) 0.0212(2) Uani 1 1 d . . . . .
H2 H 0.515(3) 0.1908(19) 0.2853(11) 0.041(5) Uiso 1 1 d . . . . .
C1 C 0.50592(19) 0.42983(11) 0.29416(6) 0.0143(2) Uani 1 1 d . . . . .
C2 C 0.61608(19) 0.33811(11) 0.24167(7) 0.0147(2) Uani 1 1 d . . . . .
C3 C 0.71461(19) 0.37753(11) 0.17661(6) 0.0134(2) Uani 1 1 d . . . . .
C4 C 0.69206(19) 0.51113(11) 0.16549(6) 0.0143(2) Uani 1 1 d . . . . .
H4A H 0.7613 0.5401 0.1216 0.017 Uiso 1 1 calc R U . . .
C5 C 0.57645(18) 0.60354(11) 0.21371(6) 0.0130(2) Uani 1 1 d . . . . .
C6 C 0.47914(19) 0.56174(11) 0.28108(6) 0.0136(2) Uani 1 1 d . . . . .
C15 C 0.35003(19) 0.64547(11) 0.33681(6) 0.0146(2) Uani 1 1 d . . . . .
H15A H 0.3287 0.7343 0.3290 0.017 Uiso 1 1 calc R U . . .
N1 N 0.26375(17) 0.60248(10) 0.39647(6) 0.0163(2) Uani 1 1 d . . . . .
C16 C 0.12922(19) 0.68352(11) 0.44668(6) 0.0151(2) Uani 1 1 d . . . . .
C17 C -0.0380(2) 0.74420(12) 0.41718(7) 0.0177(2) Uani 1 1 d . . . . .
H17A H -0.0639 0.7306 0.3623 0.021 Uiso 1 1 calc R U . . .
C18 C -0.1658(2) 0.82407(12) 0.46806(7) 0.0180(2) Uani 1 1 d . . . . .
H18A H -0.2791 0.8663 0.4488 0.022 Uiso 1 1 calc R U . . .
C19 C -0.1246(2) 0.84089(12) 0.54760(7) 0.0165(2) Uani 1 1 d . . . . .
C20 C 0.0359(2) 0.77926(12) 0.57850(7) 0.0184(2) Uani 1 1 d . . . . .
H20A H 0.0590 0.7919 0.6334 0.022 Uiso 1 1 calc R U . . .
C21 C 0.1619(2) 0.69875(12) 0.52711(7) 0.0185(2) Uani 1 1 d . . . . .
H21A H 0.2707 0.6538 0.5467 0.022 Uiso 1 1 calc R U . . .
N2 N -0.25798(18) 0.92689(10) 0.60103(6) 0.0200(2) Uani 1 1 d . . . . .
O3 O -0.39792(18) 0.98191(11) 0.57293(6) 0.0338(3) Uani 1 1 d . . . . .
O4 O -0.22331(16) 0.94137(10) 0.67206(5) 0.0257(2) Uani 1 1 d . . . . .
C7 C 0.8309(2) 0.27704(11) 0.11735(7) 0.0158(2) Uani 1 1 d . . . . .
C8 C 0.6449(2) 0.14729(12) 0.07723(7) 0.0219(3) Uani 1 1 d . . . . .
H8A H 0.5267 0.1780 0.0492 0.033 Uiso 1 1 calc R U . . .
H8B H 0.5718 0.0999 0.1168 0.033 Uiso 1 1 calc R U . . .
H8C H 0.7177 0.0812 0.0401 0.033 Uiso 1 1 calc R U . . .
C9 C 0.9402(3) 0.34664(14) 0.05314(8) 0.0280(3) Uani 1 1 d . . . . .
H9A H 0.8198 0.3755 0.0251 0.042 Uiso 1 1 calc R U . . .
H9B H 1.0107 0.2787 0.0164 0.042 Uiso 1 1 calc R U . . .
H9C H 1.0599 0.4302 0.0769 0.042 Uiso 1 1 calc R U . . .
C10 C 1.0245(2) 0.23045(14) 0.15812(8) 0.0256(3) Uani 1 1 d . . . . .
H10A H 1.1429 0.3140 0.1828 0.038 Uiso 1 1 calc R U . . .
H10B H 1.0956 0.1659 0.1194 0.038 Uiso 1 1 calc R U . . .
H10C H 0.9586 0.1817 0.1981 0.038 Uiso 1 1 calc R U . . .
C11 C 0.56003(19) 0.74529(11) 0.19295(7) 0.0144(2) Uani 1 1 d . . . . .
C12 C 0.6759(2) 0.76005(12) 0.11622(7) 0.0199(2) Uani 1 1 d . . . . .
H12A H 0.6609 0.8505 0.1047 0.030 Uiso 1 1 calc R U . . .
H12B H 0.5997 0.6817 0.0734 0.030 Uiso 1 1 calc R U . . .
H12C H 0.8409 0.7573 0.1218 0.030 Uiso 1 1 calc R U . . .
C13 C 0.3046(2) 0.75551(13) 0.17921(7) 0.0198(2) Uani 1 1 d . . . . .
H13A H 0.2997 0.8473 0.1676 0.030 Uiso 1 1 calc R U . . .
H13B H 0.2207 0.7467 0.2263 0.030 Uiso 1 1 calc R U . . .
H13C H 0.2313 0.6790 0.1350 0.030 Uiso 1 1 calc R U . . .
C14 C 0.6891(2) 0.87206(12) 0.25656(7) 0.0177(2) Uani 1 1 d . . . . .
H14A H 0.6790 0.9607 0.2419 0.027 Uiso 1 1 calc R U . . .
H14B H 0.8527 0.8659 0.2617 0.027 Uiso 1 1 calc R U . . .
H14C H 0.6179 0.8702 0.3066 0.027 Uiso 1 1 calc R U . . .

loop_
_atom_site_aniso_label
_atom_site_aniso_U_11
_atom_site_aniso_U_22
_atom_site_aniso_U_33
_atom_site_aniso_U_23
_atom_site_aniso_U_13
_atom_site_aniso_U_12
O1 0.0278(5) 0.0184(4) 0.0179(4) 0.0090(3) 0.0106(3) 0.0110(4)
O2 0.0299(5) 0.0160(4) 0.0240(5) 0.0109(3) 0.0124(4) 0.0122(3)
C1 0.0153(5) 0.0154(5) 0.0132(5) 0.0045(4) 0.0030(4) 0.0040(4)
C2 0.0163(5) 0.0119(5) 0.0174(5) 0.0042(4) 0.0020(4) 0.0052(4)
C3 0.0127(5) 0.0125(5) 0.0143(5) 0.0013(4) 0.0017(4) 0.0030(4)
C4 0.0148(5) 0.0135(5) 0.0149(5) 0.0036(4) 0.0034(4) 0.0027(4)
C5 0.0125(5) 0.0117(5) 0.0151(5) 0.0034(4) 0.0009(4) 0.0028(4)
C6 0.0132(5) 0.0133(5) 0.0140(5) 0.0020(4) 0.0019(4) 0.0034(4)
C15 0.0150(5) 0.0128(5) 0.0160(5) 0.0023(4) 0.0015(4) 0.0040(4)
N1 0.0181(5) 0.0169(5) 0.0149(5) 0.0027(4) 0.0054(4) 0.0070(4)
C16 0.0157(5) 0.0134(5) 0.0160(5) 0.0030(4) 0.0047(4) 0.0030(4)
C17 0.0176(5) 0.0217(6) 0.0140(5) 0.0030(4) 0.0025(4) 0.0055(4)
C18 0.0155(5) 0.0198(6) 0.0195(6) 0.0040(4) 0.0025(4) 0.0058(4)
C19 0.0157(5) 0.0146(5) 0.0177(6) 0.0011(4) 0.0062(4) 0.0027(4)
C20 0.0203(6) 0.0210(6) 0.0139(5) 0.0038(4) 0.0042(4) 0.0045(4)
C21 0.0205(6) 0.0214(6) 0.0166(6) 0.0067(4) 0.0044(4) 0.0086(5)
N2 0.0183(5) 0.0178(5) 0.0213(5) -0.0002(4) 0.0072(4) 0.0024(4)
O3 0.0321(5) 0.0417(6) 0.0323(6) 0.0034(4) 0.0074(4) 0.0243(5)
O4 0.0274(5) 0.0274(5) 0.0179(4) -0.0027(3) 0.0074(4) 0.0040(4)
C7 0.0175(5) 0.0125(5) 0.0173(5) 0.0018(4) 0.0052(4) 0.0047(4)
C8 0.0239(6) 0.0165(5) 0.0228(6) -0.0006(4) 0.0014(5) 0.0041(5)
C9 0.0388(8) 0.0195(6) 0.0280(7) 0.0059(5) 0.0208(6) 0.0102(5)
C10 0.0193(6) 0.0297(7) 0.0286(7) 0.0010(5) 0.0025(5) 0.0133(5)
C11 0.0161(5) 0.0130(5) 0.0164(5) 0.0054(4) 0.0035(4) 0.0060(4)
C12 0.0250(6) 0.0197(6) 0.0202(6) 0.0099(4) 0.0082(5) 0.0103(5)
C13 0.0190(6) 0.0211(6) 0.0222(6) 0.0069(4) 0.0013(5) 0.0088(5)
C14 0.0202(6) 0.0118(5) 0.0219(6) 0.0045(4) 0.0033(4) 0.0043(4)

loop_
_atom_type_symbol
_atom_type_description
_atom_type_scat_dispersion_real
_atom_type_scat_dispersion_imag
_atom_type_scat_source
C C 0.0033 0.0016 'International Tables Vol C Tables 4.2.6.8 and 6.1.1.4'
H H 0.0000 0.0000 'International Tables Vol C Tables 4.2.6.8 and 6.1.1.4'
N N 0.0061 0.0033 'International Tables Vol C Tables 4.2.6.8 and 6.1.1.4'
O O 0.0106 0.0060 'International Tables Vol C Tables 4.2.6.8 and 6.1.1.4'

loop_
_geom_angle_atom_site_label_1
_geom_angle_atom_site_label_2
_geom_angle_atom_site_label_3
_geom_angle
_geom_angle_site_symmetry_1
_geom_angle_site_symmetry_3
_geom_angle_publ_flag
C1 O1 H1 104.3(13) . . ?
C2 O2 H2 107.4(13) . . ?
O1 C1 C2 114.94(10) . . ?
O1 C1 C6 123.15(10) . . ?
C2 C1 C6 121.86(10) . . ?
O2 C2 C3 121.38(10) . . ?
O2 C2 C1 117.88(10) . . ?
C3 C2 C1 120.74(10) . . ?
C2 C3 C4 116.69(10) . . ?
C2 C3 C7 121.49(10) . . ?
C4 C3 C7 121.74(10) . . ?
C5 C4 C3 124.99(10) . . ?
C5 C4 H4A 117.5 . . ?
C3 C4 H4A 117.5 . . ?
C4 C5 C6 117.39(10) . . ?
C4 C5 C11 119.27(10) . . ?
C6 C5 C11 123.34(9) . . ?
C1 C6 C5 118.24(10) . . ?
C1 C6 C15 117.54(10) . . ?
C5 C6 C15 124.21(10) . . ?
N1 C15 C6 121.87(10) . . ?
N1 C15 H15A 119.1 . . ?
C6 C15 H15A 119.1 . . ?
C15 N1 C16 119.94(10) . . ?
C21 C16 C17 120.23(10) . . ?
C21 C16 N1 118.34(10) . . ?
C17 C16 N1 121.41(10) . . ?
C18 C17 C16 119.96(11) . . ?
C18 C17 H17A 120.0 . . ?
C16 C17 H17A 120.0 . . ?
C19 C18 C17 118.48(11) . . ?
C19 C18 H18A 120.8 . . ?
C17 C18 H18A 120.8 . . ?
C18 C19 C20 122.85(10) . . ?
C18 C19 N2 118.21(10) . . ?
C20 C19 N2 118.95(10) . . ?
C21 C20 C19 118.24(11) . . ?
C21 C20 H20A 120.9 . . ?
C19 C20 H20A 120.9 . . ?
C20 C21 C16 120.18(11) . . ?
C20 C21 H21A 119.9 . . ?
C16 C21 H21A 119.9 . . ?
O3 N2 O4 123.23(10) . . ?
O3 N2 C19 118.27(10) . . ?
O4 N2 C19 118.50(10) . . ?
C9 C7 C3 112.18(9) . . ?
C9 C7 C8 107.37(10) . . ?
C3 C7 C8 108.67(9) . . ?
C9 C7 C10 107.52(10) . . ?
C3 C7 C10 110.73(9) . . ?
C8 C7 C10 110.31(10) . . ?
C7 C8 H8A 109.5 . . ?
C7 C8 H8B 109.5 . . ?
H8A C8 H8B 109.5 . . ?
C7 C8 H8C 109.5 . . ?
H8A C8 H8C 109.5 . . ?
H8B C8 H8C 109.5 . . ?
C7 C9 H9A 109.5 . . ?
C7 C9 H9B 109.5 . . ?
H9A C9 H9B 109.5 . . ?
C7 C9 H9C 109.5 . . ?
H9A C9 H9C 109.5 . . ?
H9B C9 H9C 109.5 . . ?
C7 C10 H10A 109.5 . . ?
C7 C10 H10B 109.5 . . ?
H10A C10 H10B 109.5 . . ?
C7 C10 H10C 109.5 . . ?
H10A C10 H10C 109.5 . . ?
H10B C10 H10C 109.5 . . ?
C14 C11 C12 105.94(9) . . ?
C14 C11 C13 111.30(9) . . ?
C12 C11 C13 105.46(9) . . ?
C14 C11 C5 110.75(9) . . ?
C12 C11 C5 111.77(9) . . ?
C13 C11 C5 111.39(9) . . ?
C11 C12 H12A 109.5 . . ?
C11 C12 H12B 109.5 . . ?
H12A C12 H12B 109.5 . . ?
C11 C12 H12C 109.5 . . ?
H12A C12 H12C 109.5 . . ?
H12B C12 H12C 109.5 . . ?
C11 C13 H13A 109.5 . . ?
C11 C13 H13B 109.5 . . ?
H13A C13 H13B 109.5 . . ?
C11 C13 H13C 109.5 . . ?
H13A C13 H13C 109.5 . . ?
H13B C13 H13C 109.5 . . ?
C11 C14 H14A 109.5 . . ?
C11 C14 H14B 109.5 . . ?
H14A C14 H14B 109.5 . . ?
C11 C14 H14C 109.5 . . ?
H14A C14 H14C 109.5 . . ?
H14B C14 H14C 109.5 . . ?

loop_
_geom_bond_atom_site_label_1
_geom_bond_atom_site_label_2
_geom_bond_distance
_geom_bond_site_symmetry_2
_geom_bond_publ_flag
O1 C1 1.3557(13) . ?
O1 H1 0.94(2) . ?
O2 C2 1.3723(13) . ?
O2 H2 0.821(19) . ?
C1 C2 1.4004(15) . ?
C1 C6 1.4118(15) . ?
C2 C3 1.3856(15) . ?
C3 C4 1.4089(15) . ?
C3 C7 1.5351(15) . ?
C4 C5 1.3871(14) . ?
C4 H4A 0.9500 . ?
C5 C6 1.4287(15) . ?
C5 C11 1.5456(14) . ?
C6 C15 1.4560(15) . ?
C15 N1 1.2899(15) . ?
C15 H15A 0.9500 . ?
N1 C16 1.4119(14) . ?
C16 C21 1.3944(16) . ?
C16 C17 1.3990(16) . ?
C17 C18 1.3851(15) . ?
C17 H17A 0.9500 . ?
C18 C19 1.3831(16) . ?
C18 H18A 0.9500 . ?
C19 C20 1.3865(17) . ?
C19 N2 1.4626(14) . ?
C20 C21 1.3861(16) . ?
C20 H20A 0.9500 . ?
C21 H21A 0.9500 . ?
N2 O3 1.2270(14) . ?
N2 O4 1.2340(14) . ?
C7 C9 1.5329(17) . ?
C7 C8 1.5362(16) . ?
C7 C10 1.5365(17) . ?
C8 H8A 0.9800 . ?
C8 H8B 0.9800 . ?
C8 H8C 0.9800 . ?
C9 H9A 0.9800 . ?
C9 H9B 0.9800 . ?
C9 H9C 0.9800 . ?
C10 H10A 0.9800 . ?
C10 H10B 0.9800 . ?
C10 H10C 0.9800 . ?
C11 C14 1.5402(16) . ?
C11 C12 1.5404(16) . ?
C11 C13 1.5452(16) . ?
C12 H12A 0.9800 . ?
C12 H12B 0.9800 . ?
C12 H12C 0.9800 . ?
C13 H13A 0.9800 . ?
C13 H13B 0.9800 . ?
C13 H13C 0.9800 . ?
C14 H14A 0.9800 . ?
C14 H14B 0.9800 . ?
C14 H14C 0.9800 . ?

loop_
_geom_hbond_atom_site_label_D
_geom_hbond_atom_site_label_H
_geom_hbond_atom_site_label_A
_geom_hbond_distance_DH
_geom_hbond_distance_HA
_geom_hbond_distance_DA
_geom_hbond_angle_DHA
_geom_hbond_site_symmetry_A
O2 H2 O1 0.821(19) 2.174(18) 2.6143(12) 113.6(15) .
O1 H1 N1 0.94(2) 1.64(2) 2.5125(12) 153(2) .
O2 H2 O4 0.821(19) 2.189(19) 2.9567(13) 155.6(17) 2_566
C20 H20A O2 0.95 2.69 3.4870(15) 141.7 2_666
C21 H21A O1 0.95 2.60 3.4932(15) 157.4 2_666
